data_4308037
loop_
_publ_author_name
'Sonia Nieto'
'Julio P\'erez'
'Luc\'ia Riera'
'V\'ictor Riera'
'Daniel Miguel'
'James A. Golen'
'Arnold L. Rheingold'

_publ_contact_author
;
     JULIO PEREZ
     Departamento de Quimica Organica e Inorganica 
     IUQOEM - Facultad de Quimica
     Universidad de Oviedo-CSIC
     C/ Julian Claveria s/n
     33006 Oviedo  (ASTURIAS)
     SPAIN
;
_publ_contact_author_email japm@uniovi.es
_publ_contact_author_fax +34-85-103446
_publ_contact_author_phone +34-85-102985
_publ_section_title
;
Pyrazole Complexes as Anion Receptors: Effects of Changing the Metal, the
Pyrazole Substitution Pattern, and the Number of Pyrazole Ligands
;
_journal_name_full 'Inorganic Chemistry'
_journal_page_first 3407
_journal_page_last 3418
_journal_paper_doi 10.1021/ic0700046
_journal_volume 46
_journal_year 2007
_chemical_formula_sum 'C18 H24 Mn N6 O7 Re'
_chemical_formula_weight 677.57
_chemical_name_systematic
; 
 ? 
;
_space_group_IT_number 14
_symmetry_cell_setting monoclinic
_symmetry_space_group_name_Hall '-P 2ybc'
_symmetry_space_group_name_H-M 'P 1 21/c 1'
_atom_sites_solution_hydrogens geom
_atom_sites_solution_primary direct
_atom_sites_solution_secondary difmap
_audit_creation_method SHELXL-97
_cell_angle_alpha 90.00
_cell_angle_beta 102.224(8)
_cell_angle_gamma 90.00
_cell_formula_units_Z 8
_cell_length_a 13.887(6)
_cell_length_b 15.524(6)
_cell_length_c 23.611(10)
_cell_measurement_temperature 293(2)
_cell_volume 4975(4)
_computing_cell_refinement 'Bruker SMART'
_computing_data_collection 'Bruker SMART'
_computing_data_reduction 'Bruker SHELXTL'
_computing_molecular_graphics 'Bruker SHELXTL'
_computing_publication_material 'Bruker SHELXTL'
_computing_structure_refinement 'SHELXL-97 (Sheldrick, 1997)'
_computing_structure_solution 'SHELXS-97 (Sheldrick, 1990)'
_diffrn_ambient_temperature 293(2)
_diffrn_measured_fraction_theta_full 0.989
_diffrn_measured_fraction_theta_max 0.989
_diffrn_measurement_device_type 'CCD area detector'
_diffrn_measurement_method 'phi and omega scans'
_diffrn_radiation_monochromator graphite
_diffrn_radiation_source 'fine-focus sealed tube'
_diffrn_radiation_type MoK\a
_diffrn_radiation_wavelength 0.71073
_diffrn_reflns_av_R_equivalents 0.0486
_diffrn_reflns_av_sigmaI/netI 0.0389
_diffrn_reflns_limit_h_max 15
_diffrn_reflns_limit_h_min -14
_diffrn_reflns_limit_k_max 17
_diffrn_reflns_limit_k_min -17
_diffrn_reflns_limit_l_max 26
_diffrn_reflns_limit_l_min -22
_diffrn_reflns_number 21836
_diffrn_reflns_theta_full 23.35
_diffrn_reflns_theta_max 23.35
_diffrn_reflns_theta_min 1.50
_exptl_absorpt_coefficient_mu 5.417
_exptl_absorpt_correction_T_max 1.000000
_exptl_absorpt_correction_T_min 0.532630
_exptl_absorpt_correction_type multi-scan
_exptl_absorpt_process_details SADABS
_exptl_crystal_colour YELLOW
_exptl_crystal_density_diffrn 1.809
_exptl_crystal_density_method 'not measured'
_exptl_crystal_description BLOCK
_exptl_crystal_F_000 2640
_exptl_crystal_size_max 0.45
_exptl_crystal_size_mid 0.25
_exptl_crystal_size_min 0.22
_refine_diff_density_max 5.434
_refine_diff_density_min -1.917
_refine_diff_density_rms 0.163
_refine_ls_extinction_method none
_refine_ls_goodness_of_fit_ref 1.027
_refine_ls_hydrogen_treatment mixed
_refine_ls_matrix_type full
_refine_ls_number_parameters 625
_refine_ls_number_reflns 7155
_refine_ls_number_restraints 0
_refine_ls_restrained_S_all 1.027
_refine_ls_R_factor_all 0.0819
_refine_ls_R_factor_gt 0.0562
_refine_ls_shift/su_max 0.001
_refine_ls_shift/su_mean 0.000
_refine_ls_structure_factor_coef Fsqd
_refine_ls_weighting_details 'calc w=1/[\s^2^(Fo^2^)+(0.0482P)^2^+83.1570P] where P=(Fo^2^+2Fc^2^)/3'
_refine_ls_weighting_scheme calc
_refine_ls_wR_factor_gt 0.1209
_refine_ls_wR_factor_ref 0.1436
_reflns_number_gt 5399
_reflns_number_total 7155
_reflns_threshold_expression >2sigma(I)
_cod_data_source_file ic0700046si20070102_075057_05.cif
_cod_data_source_block Compound_7a_(sn308am)
_cod_depositor_comments
;
The following automatic conversions were performed:
'_symmetry_cell_setting' value 'Monoclinic' changed to 'monoclinic'
according to '/home/saulius/struct/CIF-dictionaries/cif_core.dic'
dictionary named 'cif_core.dic' version 2.4.1 from 2010-06-29.

Automatic conversion script
Id: cif_fix_enum 1527 2010-12-29 10:47:43Z saulius 
;
_cod_database_code 4308037

loop_
_symmetry_equiv_pos_as_xyz
'x, y, z'
'-x, y+1/2, -z+1/2'
'-x, -y, -z'
'x, -y-1/2, z-1/2'

loop_
_atom_site_label
_atom_site_type_symbol
_atom_site_fract_x
_atom_site_fract_y
_atom_site_fract_z
_atom_site_U_iso_or_equiv
_atom_site_adp_type
_atom_site_occupancy
_atom_site_symmetry_multiplicity
_atom_site_calc_flag
_atom_site_refinement_flags
_atom_site_disorder_assembly
_atom_site_disorder_group
Re1 Re 0.32476(4) 0.30562(3) 0.93150(2) 0.05648(19) Uani 1 1 d . . .
O11 O 0.2802(6) 0.4027(6) 0.9003(4) 0.067(2) Uani 1 1 d . . .
O12 O 0.4160(8) 0.2693(7) 0.8986(6) 0.095(4) Uani 1 1 d . . .
O13 O 0.3629(10) 0.3168(9) 1.0028(6) 0.111(4) Uani 1 1 d . . .
O14 O 0.2314(7) 0.2335(7) 0.9194(6) 0.091(4) Uani 1 1 d . . .
Mn1 Mn 0.02594(11) 0.56844(10) 0.82119(7) 0.0342(4) Uani 1 1 d . . .
C1 C -0.0161(9) 0.6393(8) 0.7600(6) 0.047(3) Uani 1 1 d . . .
O1 O -0.0486(8) 0.6853(6) 0.7239(4) 0.079(3) Uani 1 1 d . . .
C2 C -0.0206(9) 0.6457(7) 0.8652(5) 0.046(3) Uani 1 1 d . . .
O2 O -0.0571(7) 0.6937(6) 0.8910(4) 0.063(2) Uani 1 1 d . . .
C3 C -0.0951(10) 0.5227(8) 0.8049(5) 0.053(3) Uani 1 1 d . . .
O3 O -0.1749(7) 0.4978(8) 0.7941(5) 0.084(3) Uani 1 1 d . . .
N1 N 0.1683(6) 0.6224(5) 0.8419(4) 0.035(2) Uani 1 1 d . . .
N2 N 0.2499(7) 0.5769(6) 0.8692(4) 0.043(2) Uani 1 1 d . . .
H2 H 0.242(10) 0.532(8) 0.878(5) 0.052 Uiso 1 1 d . . .
N3 N 0.0768(6) 0.4763(6) 0.7685(4) 0.037(2) Uani 1 1 d . . .
N4 N 0.1521(7) 0.4217(7) 0.7882(4) 0.043(3) Uani 1 1 d . . .
H4 H 0.164(10) 0.414(9) 0.817(5) 0.052 Uiso 1 1 d . . .
N5 N 0.0676(6) 0.4870(5) 0.8927(3) 0.0310(19) Uani 1 1 d . . .
N6 N 0.1147(7) 0.5213(6) 0.9454(4) 0.040(2) Uani 1 1 d . . .
H6 H 0.131(9) 0.571(8) 0.947(5) 0.048 Uiso 1 1 d . . .
C11 C 0.2044(9) 0.7002(7) 0.8323(5) 0.044(3) Uani 1 1 d . . .
C12 C 0.3063(10) 0.7015(8) 0.8525(6) 0.058(3) Uani 1 1 d . . .
H12 H 0.3482 0.7476 0.8504 0.069 Uiso 1 1 calc R . .
C13 C 0.3324(9) 0.6233(8) 0.8757(6) 0.054(3) Uani 1 1 d . . .
C14 C 0.1429(11) 0.7733(8) 0.8040(6) 0.065(4) Uani 1 1 d . . .
H14A H 0.1259 0.7641 0.7628 0.098 Uiso 1 1 calc R . .
H14B H 0.1792 0.8261 0.8120 0.098 Uiso 1 1 calc R . .
H14C H 0.0838 0.7769 0.8188 0.098 Uiso 1 1 calc R . .
C15 C 0.4306(10) 0.5861(10) 0.9070(8) 0.088(5) Uani 1 1 d . . .
H15A H 0.4271 0.5243 0.9062 0.133 Uiso 1 1 calc R . .
H15B H 0.4450 0.6056 0.9465 0.133 Uiso 1 1 calc R . .
H15C H 0.4817 0.6049 0.8881 0.133 Uiso 1 1 calc R . .
C21 C 0.0441(9) 0.4542(7) 0.7121(5) 0.045(3) Uani 1 1 d . . .
C22 C 0.0995(9) 0.3860(8) 0.6983(5) 0.051(3) Uani 1 1 d . . .
H22 H 0.0923 0.3589 0.6626 0.061 Uiso 1 1 calc R . .
C23 C 0.1673(8) 0.3665(7) 0.7481(5) 0.044(3) Uani 1 1 d . . .
C24 C -0.0387(10) 0.4979(9) 0.6711(5) 0.064(4) Uani 1 1 d . . .
H24A H -0.0941 0.5038 0.6891 0.096 Uiso 1 1 calc R . .
H24B H -0.0573 0.4641 0.6364 0.096 Uiso 1 1 calc R . .
H24C H -0.0176 0.5539 0.6613 0.096 Uiso 1 1 calc R . .
C25 C 0.2446(10) 0.2985(9) 0.7623(6) 0.068(4) Uani 1 1 d . . .
H25A H 0.3081 0.3252 0.7739 0.102 Uiso 1 1 calc R . .
H25B H 0.2436 0.2633 0.7287 0.102 Uiso 1 1 calc R . .
H25C H 0.2318 0.2634 0.7933 0.102 Uiso 1 1 calc R . .
C31 C 0.0477(8) 0.4057(7) 0.9060(5) 0.038(3) Uani 1 1 d . . .
C32 C 0.0803(8) 0.3901(7) 0.9644(5) 0.044(3) Uani 1 1 d . . .
H32 H 0.0746 0.3388 0.9838 0.053 Uiso 1 1 calc R . .
C33 C 0.1225(9) 0.4647(8) 0.9882(5) 0.047(3) Uani 1 1 d . . .
C34 C -0.0032(11) 0.3431(8) 0.8612(6) 0.063(4) Uani 1 1 d . . .
H34A H -0.0289 0.3732 0.8257 0.094 Uiso 1 1 calc R . .
H34B H -0.0563 0.3159 0.8746 0.094 Uiso 1 1 calc R . .
H34C H 0.0429 0.3002 0.8546 0.094 Uiso 1 1 calc R . .
C35 C 0.1724(11) 0.4883(9) 1.0488(5) 0.068(4) Uani 1 1 d . . .
H35A H 0.2411 0.4742 1.0550 0.103 Uiso 1 1 calc R . .
H35B H 0.1429 0.4569 1.0758 0.103 Uiso 1 1 calc R . .
H35C H 0.1651 0.5490 1.0546 0.103 Uiso 1 1 calc R . .
Re51 Re 0.15458(4) 0.79427(3) 0.99777(2) 0.04947(18) Uani 1 1 d . . .
O61 O 0.2593(6) 0.8480(6) 1.0336(4) 0.065(2) Uani 1 1 d . . .
O62 O 0.1815(8) 0.6899(6) 0.9850(5) 0.088(3) Uani 1 1 d . . .
O63 O 0.1083(11) 0.8434(8) 0.9352(5) 0.115(5) Uani 1 1 d . . .
O64 O 0.0694(9) 0.7968(9) 1.0395(6) 0.116(5) Uani 1 1 d . . .
Mn51 Mn 0.52820(12) 0.02784(10) 0.82287(7) 0.0361(4) Uani 1 1 d . . .
C51 C 0.4387(9) 0.0937(8) 0.7772(5) 0.050(3) Uani 1 1 d . . .
O51 O 0.3796(8) 0.1309(7) 0.7438(5) 0.083(3) Uani 1 1 d . . .
C52 C 0.4392(9) -0.0585(8) 0.8054(5) 0.047(3) Uani 1 1 d . . .
O52 O 0.3795(7) -0.1083(6) 0.7897(4) 0.071(3) Uani 1 1 d . . .
C53 C 0.5753(9) -0.0027(8) 0.7606(5) 0.050(3) Uani 1 1 d . . .
O53 O 0.5966(9) -0.0251(8) 0.7185(4) 0.091(4) Uani 1 1 d . . .
N51 N 0.4793(6) 0.0632(5) 0.8973(4) 0.036(2) Uani 1 1 d . . .
N52 N 0.5423(7) 0.0946(6) 0.9449(4) 0.038(2) Uani 1 1 d . . .
H52 H 0.600(9) 0.111(7) 0.947(5) 0.046 Uiso 1 1 d . . .
N53 N 0.6386(6) -0.0497(5) 0.8738(4) 0.038(2) Uani 1 1 d . . .
N54 N 0.7174(7) -0.0150(6) 0.9127(4) 0.044(2) Uani 1 1 d . . .
H54 H 0.725(9) 0.037(8) 0.916(5) 0.053 Uiso 1 1 d . . .
N55 N 0.6193(6) 0.1369(5) 0.8386(4) 0.035(2) Uani 1 1 d . . .
N56 N 0.5797(7) 0.2127(6) 0.8526(4) 0.037(2) Uani 1 1 d . . .
H56 H 0.530(9) 0.212(7) 0.865(5) 0.045 Uiso 1 1 d . . .
C61 C 0.3913(8) 0.0609(7) 0.9126(5) 0.043(3) Uani 1 1 d . . .
C62 C 0.4024(8) 0.0904(8) 0.9695(5) 0.046(3) Uani 1 1 d . . .
H62 H 0.3531 0.0940 0.9906 0.055 Uiso 1 1 calc R . .
C63 C 0.4969(9) 0.1124(7) 0.9881(4) 0.041(3) Uani 1 1 d . . .
C64 C 0.2975(9) 0.0345(10) 0.8733(6) 0.068(4) Uani 1 1 d . . .
H64A H 0.2920 -0.0271 0.8732 0.101 Uiso 1 1 calc R . .
H64B H 0.2970 0.0542 0.8347 0.101 Uiso 1 1 calc R . .
H64C H 0.2429 0.0594 0.8865 0.101 Uiso 1 1 calc R . .
C65 C 0.5516(11) 0.1539(9) 1.0426(5) 0.064(4) Uani 1 1 d . . .
H65A H 0.5361 0.1249 1.0755 0.097 Uiso 1 1 calc R . .
H65B H 0.5327 0.2134 1.0431 0.097 Uiso 1 1 calc R . .
H65C H 0.6212 0.1502 1.0443 0.097 Uiso 1 1 calc R . .
C71 C 0.6576(10) -0.1344(7) 0.8772(5) 0.046(3) Uani 1 1 d . . .
C72 C 0.7438(10) -0.1510(9) 0.9169(6) 0.060(4) Uani 1 1 d . . .
H72 H 0.7710 -0.2050 0.9272 0.072 Uiso 1 1 calc R . .
C73 C 0.7813(9) -0.0744(8) 0.9379(5) 0.051(3) Uani 1 1 d . . .
C74 C 0.5916(11) -0.2003(7) 0.8424(6) 0.064(4) Uani 1 1 d . . .
H74A H 0.5837 -0.1875 0.8019 0.096 Uiso 1 1 calc R . .
H74B H 0.5285 -0.1992 0.8528 0.096 Uiso 1 1 calc R . .
H74C H 0.6204 -0.2564 0.8502 0.096 Uiso 1 1 calc R . .
C75 C 0.8732(10) -0.0526(11) 0.9822(7) 0.084(5) Uani 1 1 d . . .
H75A H 0.8554 -0.0236 1.0144 0.125 Uiso 1 1 calc R . .
H75B H 0.9145 -0.0157 0.9650 0.125 Uiso 1 1 calc R . .
H75C H 0.9082 -0.1046 0.9955 0.125 Uiso 1 1 calc R . .
C81 C 0.7031(8) 0.1601(8) 0.8237(5) 0.046(3) Uani 1 1 d . . .
C82 C 0.7172(9) 0.2485(8) 0.8304(5) 0.053(3) Uani 1 1 d . . .
H82 H 0.7704 0.2801 0.8235 0.064 Uiso 1 1 calc R . .
C83 C 0.6379(9) 0.2797(8) 0.8491(5) 0.050(3) Uani 1 1 d . . .
C84 C 0.7722(10) 0.0974(9) 0.8049(7) 0.068(4) Uani 1 1 d . . .
H84A H 0.7617 0.0975 0.7634 0.102 Uiso 1 1 calc R . .
H84B H 0.7601 0.0407 0.8181 0.102 Uiso 1 1 calc R . .
H84C H 0.8389 0.1138 0.8212 0.102 Uiso 1 1 calc R . .
C85 C 0.6122(11) 0.3675(8) 0.8663(7) 0.073(4) Uani 1 1 d . . .
H85A H 0.6410 0.3768 0.9065 0.109 Uiso 1 1 calc R . .
H85B H 0.5419 0.3728 0.8602 0.109 Uiso 1 1 calc R . .
H85C H 0.6371 0.4096 0.8432 0.109 Uiso 1 1 calc R . .

loop_
_atom_site_aniso_label
_atom_site_aniso_U_11
_atom_site_aniso_U_22
_atom_site_aniso_U_33
_atom_site_aniso_U_23
_atom_site_aniso_U_13
_atom_site_aniso_U_12
Re1 0.0474(3) 0.0515(3) 0.0704(4) 0.0136(3) 0.0121(3) 0.0144(3)
O11 0.055(5) 0.055(5) 0.091(7) 0.007(5) 0.020(5) 0.014(5)
O12 0.082(7) 0.071(7) 0.151(11) 0.043(7) 0.067(7) 0.036(6)
O13 0.104(9) 0.117(10) 0.103(9) 0.006(8) 0.002(7) 0.013(8)
O14 0.056(6) 0.068(7) 0.156(11) 0.021(7) 0.037(7) 0.007(5)
Mn1 0.0329(9) 0.0330(8) 0.0383(9) 0.0022(7) 0.0110(7) 0.0035(7)
C1 0.048(7) 0.039(7) 0.056(8) -0.001(6) 0.015(6) 0.008(6)
O1 0.104(8) 0.066(6) 0.058(6) 0.023(5) -0.006(5) 0.027(6)
C2 0.049(7) 0.037(6) 0.055(7) 0.010(6) 0.023(6) 0.017(6)
O2 0.064(6) 0.064(6) 0.063(6) -0.013(5) 0.018(5) 0.015(5)
C3 0.062(9) 0.047(7) 0.053(8) 0.001(6) 0.020(7) -0.004(7)
O3 0.044(6) 0.113(9) 0.095(8) -0.012(7) 0.011(5) -0.025(6)
N1 0.034(5) 0.029(5) 0.044(5) 0.006(4) 0.010(4) 0.001(4)
N2 0.044(6) 0.035(5) 0.051(6) 0.004(5) 0.008(5) -0.002(5)
N3 0.036(5) 0.037(5) 0.040(5) -0.008(4) 0.011(4) -0.003(4)
N4 0.040(6) 0.043(6) 0.049(6) -0.006(6) 0.015(5) 0.007(5)
N5 0.035(5) 0.036(5) 0.020(4) -0.009(4) -0.001(4) -0.002(4)
N6 0.047(6) 0.033(5) 0.044(6) -0.001(5) 0.018(5) -0.005(5)
C11 0.053(8) 0.037(6) 0.044(7) -0.006(5) 0.017(6) -0.013(6)
C12 0.058(9) 0.037(7) 0.080(9) -0.001(7) 0.021(7) -0.018(6)
C13 0.038(7) 0.056(8) 0.069(9) -0.008(7) 0.016(6) -0.011(6)
C14 0.080(10) 0.033(7) 0.085(10) 0.013(7) 0.024(8) 0.007(7)
C15 0.051(9) 0.075(11) 0.129(15) -0.010(10) -0.005(9) -0.011(8)
C21 0.046(7) 0.040(7) 0.051(7) -0.002(6) 0.019(6) -0.014(6)
C22 0.051(7) 0.056(8) 0.052(8) -0.013(6) 0.022(6) -0.016(6)
C23 0.043(7) 0.037(6) 0.058(8) -0.013(6) 0.024(6) -0.008(5)
C24 0.075(10) 0.068(9) 0.039(7) -0.002(6) -0.008(6) 0.007(8)
C25 0.051(8) 0.078(10) 0.081(10) -0.021(8) 0.027(7) 0.016(7)
C31 0.034(6) 0.031(6) 0.055(7) -0.001(5) 0.021(5) -0.008(5)
C32 0.053(7) 0.037(6) 0.046(7) 0.006(5) 0.017(6) -0.005(6)
C33 0.052(7) 0.055(8) 0.037(7) -0.005(6) 0.014(5) -0.009(6)
C34 0.084(10) 0.049(8) 0.058(8) -0.006(7) 0.019(7) -0.018(7)
C35 0.104(12) 0.068(9) 0.030(7) -0.004(6) 0.005(7) -0.013(8)
Re51 0.0499(3) 0.0412(3) 0.0536(3) 0.0020(2) 0.0028(2) -0.0108(2)
O61 0.053(5) 0.052(5) 0.086(7) -0.018(5) 0.007(5) -0.010(4)
O62 0.086(7) 0.052(6) 0.111(9) -0.019(6) -0.013(6) -0.003(5)
O63 0.161(12) 0.089(8) 0.075(8) 0.019(7) -0.019(8) -0.007(8)
O64 0.078(8) 0.127(11) 0.157(12) 0.022(9) 0.058(8) -0.006(8)
Mn51 0.0419(9) 0.0313(8) 0.0368(9) -0.0006(7) 0.0124(7) -0.0017(7)
C51 0.054(8) 0.039(7) 0.053(8) 0.007(6) -0.001(6) -0.006(6)
O51 0.075(7) 0.081(7) 0.082(7) 0.033(6) -0.010(6) 0.016(6)
C52 0.055(8) 0.043(7) 0.042(7) 0.005(6) 0.011(6) 0.004(7)
O52 0.068(6) 0.054(6) 0.084(7) -0.009(5) 0.001(5) -0.026(5)
C53 0.057(8) 0.045(7) 0.049(8) -0.001(6) 0.009(6) -0.002(6)
O53 0.133(10) 0.104(9) 0.048(6) -0.018(6) 0.049(6) 0.001(7)
N51 0.039(5) 0.036(5) 0.036(5) -0.004(4) 0.012(4) -0.001(4)
N52 0.039(5) 0.035(5) 0.045(6) -0.001(4) 0.017(5) 0.001(4)
N53 0.041(5) 0.034(5) 0.042(5) -0.001(4) 0.016(4) 0.002(4)
N54 0.044(6) 0.033(5) 0.057(6) 0.001(5) 0.016(5) 0.002(5)
N55 0.035(5) 0.030(5) 0.042(5) 0.001(4) 0.010(4) -0.001(4)
N56 0.030(5) 0.032(5) 0.053(6) 0.001(4) 0.013(4) 0.000(4)
C61 0.036(6) 0.032(6) 0.063(8) 0.002(5) 0.016(6) -0.005(5)
C62 0.026(6) 0.057(7) 0.060(8) 0.002(6) 0.019(5) -0.002(6)
C63 0.062(8) 0.033(6) 0.034(6) 0.008(5) 0.025(6) 0.012(6)
C64 0.032(7) 0.077(10) 0.093(11) -0.018(8) 0.011(7) -0.014(7)
C65 0.080(10) 0.068(9) 0.049(8) -0.007(7) 0.022(7) 0.010(8)
C71 0.069(9) 0.033(6) 0.046(7) -0.001(5) 0.035(6) 0.007(6)
C72 0.066(9) 0.047(8) 0.075(9) 0.018(7) 0.032(8) 0.027(7)
C73 0.042(7) 0.053(8) 0.060(8) 0.006(7) 0.013(6) 0.020(6)
C74 0.080(10) 0.035(7) 0.087(10) -0.006(7) 0.041(8) 0.007(7)
C75 0.050(9) 0.088(12) 0.102(12) -0.005(10) -0.008(8) 0.026(8)
C81 0.040(7) 0.050(7) 0.052(7) 0.012(6) 0.020(6) 0.002(6)
C82 0.046(7) 0.051(8) 0.067(8) 0.007(6) 0.022(6) -0.014(6)
C83 0.049(7) 0.045(7) 0.056(8) 0.012(6) 0.009(6) -0.001(6)
C84 0.054(8) 0.070(9) 0.091(11) 0.010(8) 0.043(8) 0.009(7)
C85 0.076(10) 0.037(7) 0.107(12) -0.007(7) 0.021(9) -0.011(7)

loop_
_atom_type_symbol
_atom_type_description
_atom_type_scat_dispersion_real
_atom_type_scat_dispersion_imag
_atom_type_scat_source
C C 0.0033 0.0016 'International Tables Vol C Tables 4.2.6.8 and 6.1.1.4'
H H 0.0000 0.0000 'International Tables Vol C Tables 4.2.6.8 and 6.1.1.4'
N N 0.0061 0.0033 'International Tables Vol C Tables 4.2.6.8 and 6.1.1.4'
O O 0.0106 0.0060 'International Tables Vol C Tables 4.2.6.8 and 6.1.1.4'
Mn Mn 0.3368 0.7283 'International Tables Vol C Tables 4.2.6.8 and 6.1.1.4'
Re Re -1.0185 7.2310 'International Tables Vol C Tables 4.2.6.8 and 6.1.1.4'

loop_
_geom_angle_atom_site_label_1
_geom_angle_atom_site_label_2
_geom_angle_atom_site_label_3
_geom_angle
_geom_angle_site_symmetry_1
_geom_angle_site_symmetry_3
_geom_angle_publ_flag
O13 Re1 O14 108.0(7) . . ?
O13 Re1 O12 112.7(6) . . ?
O14 Re1 O12 108.6(6) . . ?
O13 Re1 O11 110.4(6) . . ?
O14 Re1 O11 108.2(5) . . ?
O12 Re1 O11 108.9(4) . . ?
C3 Mn1 C2 87.3(6) . . ?
C3 Mn1 C1 86.5(6) . . ?
C2 Mn1 C1 87.8(5) . . ?
C3 Mn1 N5 91.2(5) . . ?
C2 Mn1 N5 90.5(4) . . ?
C1 Mn1 N5 177.2(4) . . ?
C3 Mn1 N1 179.0(5) . . ?
C2 Mn1 N1 92.0(5) . . ?
C1 Mn1 N1 94.1(5) . . ?
N5 Mn1 N1 88.1(3) . . ?
C3 Mn1 N3 91.2(5) . . ?
C2 Mn1 N3 178.5(5) . . ?
C1 Mn1 N3 91.9(4) . . ?
N5 Mn1 N3 89.8(3) . . ?
N1 Mn1 N3 89.5(3) . . ?
O1 C1 Mn1 174.3(11) . . ?
O2 C2 Mn1 174.9(11) . . ?
O3 C3 Mn1 176.3(12) . . ?
C11 N1 N2 103.9(9) . . ?
C11 N1 Mn1 133.0(8) . . ?
N2 N1 Mn1 123.1(6) . . ?
C13 N2 N1 112.4(9) . . ?
N4 N3 C21 104.7(9) . . ?
N4 N3 Mn1 123.6(7) . . ?
C21 N3 Mn1 131.7(8) . . ?
C23 N4 N3 112.8(10) . . ?
C31 N5 N6 103.4(8) . . ?
C31 N5 Mn1 136.2(7) . . ?
N6 N5 Mn1 119.4(6) . . ?
C33 N6 N5 112.2(9) . . ?
N1 C11 C12 110.0(10) . . ?
N1 C11 C14 124.1(11) . . ?
C12 C11 C14 125.8(11) . . ?
C13 C12 C11 107.0(11) . . ?
N2 C13 C12 106.7(11) . . ?
N2 C13 C15 120.8(12) . . ?
C12 C13 C15 132.5(12) . . ?
N3 C21 C22 109.6(11) . . ?
N3 C21 C24 124.8(11) . . ?
C22 C21 C24 125.6(11) . . ?
C23 C22 C21 106.4(11) . . ?
N4 C23 C22 106.5(10) . . ?
N4 C23 C25 120.8(11) . . ?
C22 C23 C25 132.7(11) . . ?
N5 C31 C32 111.0(9) . . ?
N5 C31 C34 122.3(10) . . ?
C32 C31 C34 126.7(10) . . ?
C33 C32 C31 106.5(10) . . ?
N6 C33 C32 106.8(10) . . ?
N6 C33 C35 120.9(11) . . ?
C32 C33 C35 132.3(12) . . ?
O63 Re51 O64 108.7(7) . . ?
O63 Re51 O62 109.7(6) . . ?
O64 Re51 O62 109.4(6) . . ?
O63 Re51 O61 109.8(6) . . ?
O64 Re51 O61 108.8(6) . . ?
O62 Re51 O61 110.5(5) . . ?
C51 Mn51 C53 89.1(6) . . ?
C51 Mn51 C52 86.1(5) . . ?
C53 Mn51 C52 88.1(5) . . ?
C51 Mn51 N51 92.8(5) . . ?
C53 Mn51 N51 177.7(5) . . ?
C52 Mn51 N51 93.4(4) . . ?
C51 Mn51 N55 87.8(4) . . ?
C53 Mn51 N55 92.7(5) . . ?
C52 Mn51 N55 173.8(4) . . ?
N51 Mn51 N55 86.0(3) . . ?
C51 Mn51 N53 177.1(5) . . ?
C53 Mn51 N53 88.2(5) . . ?
C52 Mn51 N53 95.0(4) . . ?
N51 Mn51 N53 89.8(3) . . ?
N55 Mn51 N53 91.2(3) . . ?
O51 C51 Mn51 174.0(12) . . ?
O52 C52 Mn51 173.4(11) . . ?
O53 C53 Mn51 173.5(12) . . ?
C61 N51 N52 104.5(8) . . ?
C61 N51 Mn51 134.0(8) . . ?
N52 N51 Mn51 121.5(6) . . ?
C63 N52 N51 112.2(9) . . ?
C71 N53 N54 102.9(9) . . ?
C71 N53 Mn51 134.7(8) . . ?
N54 N53 Mn51 122.3(6) . . ?
C73 N54 N53 112.9(10) . . ?
C81 N55 N56 104.5(8) . . ?
C81 N55 Mn51 134.1(8) . . ?
N56 N55 Mn51 118.6(6) . . ?
C83 N56 N55 112.1(9) . . ?
N51 C61 C62 109.2(10) . . ?
N51 C61 C64 124.4(11) . . ?
C62 C61 C64 126.4(10) . . ?
C63 C62 C61 107.4(10) . . ?
N52 C63 C62 106.7(10) . . ?
N52 C63 C65 120.7(11) . . ?
C62 C63 C65 132.6(10) . . ?
N53 C71 C72 110.9(11) . . ?
N53 C71 C74 123.2(12) . . ?
C72 C71 C74 125.9(11) . . ?
C73 C72 C71 107.3(11) . . ?
N54 C73 C72 106.0(11) . . ?
N54 C73 C75 122.8(12) . . ?
C72 C73 C75 131.1(12) . . ?
N55 C81 C82 110.2(10) . . ?
N55 C81 C84 123.5(11) . . ?
C82 C81 C84 126.3(11) . . ?
C83 C82 C81 106.5(10) . . ?
N56 C83 C82 106.6(11) . . ?
N56 C83 C85 121.1(11) . . ?
C82 C83 C85 132.3(12) . . ?

loop_
_geom_bond_atom_site_label_1
_geom_bond_atom_site_label_2
_geom_bond_distance
_geom_bond_site_symmetry_2
_geom_bond_publ_flag
Re1 O13 1.664(13) . ?
Re1 O14 1.691(10) . ?
Re1 O12 1.716(10) . ?
Re1 O11 1.734(9) . ?
Mn1 C3 1.790(14) . ?
Mn1 C2 1.795(12) . ?
Mn1 C1 1.811(13) . ?
Mn1 N5 2.090(8) . ?
Mn1 N1 2.107(9) . ?
Mn1 N3 2.113(8) . ?
C1 O1 1.131(14) . ?
C2 O2 1.146(13) . ?
C3 O3 1.150(15) . ?
N1 C11 1.345(13) . ?
N1 N2 1.374(13) . ?
N2 C13 1.334(15) . ?
N3 N4 1.349(13) . ?
N3 C21 1.358(14) . ?
N4 C23 1.328(14) . ?
N5 C31 1.343(13) . ?
N5 N6 1.385(12) . ?
N6 C33 1.326(15) . ?
C11 C12 1.395(17) . ?
C11 C14 1.491(17) . ?
C12 C13 1.350(17) . ?
C13 C15 1.521(19) . ?
C21 C22 1.387(17) . ?
C21 C24 1.500(17) . ?
C22 C23 1.374(17) . ?
C23 C25 1.492(17) . ?
C31 C32 1.380(15) . ?
C31 C34 1.499(16) . ?
C32 C33 1.365(16) . ?
C33 C35 1.497(16) . ?
Re51 O63 1.665(11) . ?
Re51 O64 1.693(11) . ?
Re51 O62 1.703(10) . ?
Re51 O61 1.733(8) . ?
Mn51 C51 1.784(13) . ?
Mn51 C53 1.796(13) . ?
Mn51 C52 1.810(14) . ?
Mn51 N51 2.088(8) . ?
Mn51 N55 2.100(8) . ?
Mn51 N53 2.112(9) . ?
C51 O51 1.164(14) . ?
C52 O52 1.137(14) . ?
C53 O53 1.148(14) . ?
N51 C61 1.345(13) . ?
N51 N52 1.360(12) . ?
N52 C63 1.335(13) . ?
N53 C71 1.341(14) . ?
N53 N54 1.380(13) . ?
N54 C73 1.330(15) . ?
N55 C81 1.334(13) . ?
N55 N56 1.368(12) . ?
N56 C83 1.330(14) . ?
C61 C62 1.397(16) . ?
C61 C64 1.489(16) . ?
C62 C63 1.337(16) . ?
C63 C65 1.496(17) . ?
C71 C72 1.380(18) . ?
C71 C74 1.497(18) . ?
C72 C73 1.350(18) . ?
C73 C75 1.507(18) . ?
C81 C82 1.391(17) . ?
C81 C84 1.498(17) . ?
C82 C83 1.359(17) . ?
C83 C85 1.487(17) . ?
